data_4107259
loop_
_publ_author_name
'Muhammad Farooq Ibad'
'Peter Langer'
'Axel Schulz'
'Alexander Villinger'

_publ_contact_author_address
;
Universit\"at Rostock
Institut f\"ur Chemie
Abteilung f\"ur Anorganische Chemie
Albert-Einstein-Strasse 3a 
18059 Rostock
Bundesrepublik Deutschland
;
_publ_contact_author_email
;
axel.schulz@uni-rostock.de, alexander.villinger@uni-rostock.de'
;
_publ_contact_author_fax '+49 (0)381/498-6382'
_publ_contact_author_name 'Axel Schulz, Alexander Villinger'
_publ_contact_author_phone '+49 (0)381/498-6400 or 6403'
_publ_section_title
;
 Silylium-Arene Adducts: An Experimental and Theoretical Study
;
_journal_name_full 'Journal of the American Chemical Society'
_journal_page_first 21016
_journal_page_last 21027
_journal_paper_doi 10.1021/ja209693a
_journal_volume 133
_journal_year 2011
_chemical_formula_moiety 'C12 H21 Si +, C24 B F20 -, C9 H12'
_chemical_formula_sum 'C45 H33 B F20 Si'
_chemical_formula_weight 992.61
_chemical_name_systematic
;
 ?
;
_space_group_IT_number 14
_symmetry_cell_setting monoclinic
_symmetry_Int_Tables_number 14
_symmetry_space_group_name_Hall '-P 2ybc'
_symmetry_space_group_name_H-M 'P 1 21/c 1'
_atom_sites_solution_hydrogens geom
_atom_sites_solution_primary direct
_atom_sites_solution_secondary difmap
_audit_author_name 'Villinger, A.'
_audit_creation_method SHELXL-97
_cell_angle_alpha 90.00
_cell_angle_beta 113.424(4)
_cell_angle_gamma 90.00
_cell_formula_units_Z 4
_cell_length_a 14.8417(11)
_cell_length_b 18.3481(13)
_cell_length_c 17.1252(11)
_cell_measurement_reflns_used 6107
_cell_measurement_temperature 173(2)
_cell_measurement_theta_max 42.632
_cell_measurement_theta_min 5.142
_cell_volume 4279.2(5)
_computing_cell_refinement 'Bruker Apex v2.0-2'
_computing_data_collection 'Bruker Apex v2.0-2'
_computing_data_reduction 'Bruker SAINT'
_computing_molecular_graphics 'ORTEP-3 (Farrugia, 1997)'
_computing_publication_material SHELXL-97
_computing_structure_refinement 'SHELXL-97 (Sheldrick, 1997)'
_computing_structure_solution 'SHELXS-97 (Sheldrick, 1997)'
_diffrn_ambient_temperature 173(2)
_diffrn_measured_fraction_theta_full 0.999
_diffrn_measured_fraction_theta_max 0.999
_diffrn_measurement_device_type 'Bruker Apex Kappa II-CCD-diffractometer'
_diffrn_measurement_method 'phi and psi scans'
_diffrn_radiation_monochromator graphite
_diffrn_radiation_source 'sealed tube'
_diffrn_radiation_type MoK\a
_diffrn_radiation_wavelength 0.71073
_diffrn_reflns_av_R_equivalents 0.0618
_diffrn_reflns_av_sigmaI/netI 0.0713
_diffrn_reflns_limit_h_max 18
_diffrn_reflns_limit_h_min -18
_diffrn_reflns_limit_k_max 23
_diffrn_reflns_limit_k_min -23
_diffrn_reflns_limit_l_max 21
_diffrn_reflns_limit_l_min -21
_diffrn_reflns_number 46330
_diffrn_reflns_theta_full 27.00
_diffrn_reflns_theta_max 27.00
_diffrn_reflns_theta_min 1.50
_exptl_absorpt_coefficient_mu 0.176
_exptl_absorpt_correction_T_max 0.9741
_exptl_absorpt_correction_T_min 0.9474
_exptl_absorpt_correction_type multi-scan
_exptl_absorpt_process_details '(SADABS; Sheldrick, 2004)'
_exptl_crystal_colour colourless
_exptl_crystal_density_diffrn 1.541
_exptl_crystal_description block
_exptl_crystal_F_000 2008
_exptl_crystal_size_max 0.31
_exptl_crystal_size_mid 0.16
_exptl_crystal_size_min 0.15
_refine_diff_density_max 0.250
_refine_diff_density_min -0.257
_refine_diff_density_rms 0.043
_refine_ls_extinction_method none
_refine_ls_goodness_of_fit_ref 0.903
_refine_ls_hydrogen_treatment mixed
_refine_ls_matrix_type full
_refine_ls_number_parameters 724
_refine_ls_number_reflns 9335
_refine_ls_number_restraints 34
_refine_ls_restrained_S_all 0.903
_refine_ls_R_factor_all 0.1249
_refine_ls_R_factor_gt 0.0444
_refine_ls_shift/su_max 0.001
_refine_ls_shift/su_mean 0.000
_refine_ls_structure_factor_coef Fsqd
_refine_ls_weighting_details 'calc w=1/[\s^2^(Fo^2^)+(0.0505P)^2^+0.0000P] where P=(Fo^2^+2Fc^2^)/3'
_refine_ls_weighting_scheme calc
_refine_ls_wR_factor_gt 0.0914
_refine_ls_wR_factor_ref 0.1069
_reflns_number_gt 4677
_reflns_number_total 9335
_reflns_threshold_expression >2\s(I)
_cod_data_source_file ja209693a_si_002_14.cif
_cod_data_source_block av_fi44_me3si_124mebenzene
_cod_original_sg_symbol_H-M 'P 21/c'
_cod_database_code 4107259

loop_
_symmetry_equiv_pos_as_xyz
'x, y, z'
'-x, y+1/2, -z+1/2'
'-x, -y, -z'
'x, -y-1/2, z-1/2'

loop_
_atom_site_label
_atom_site_type_symbol
_atom_site_fract_x
_atom_site_fract_y
_atom_site_fract_z
_atom_site_U_iso_or_equiv
_atom_site_adp_type
_atom_site_occupancy
_atom_site_symmetry_multiplicity
_atom_site_calc_flag
_atom_site_refinement_flags
_atom_site_disorder_assembly
_atom_site_disorder_group
Si1A Si 0.23464(18) 0.72548(10) 0.63389(12) 0.0600(4) Uani 0.856(2) 1 d PD A 1
C1A C 0.2538(3) 0.61107(19) 0.6498(3) 0.0471(8) Uani 0.856(2) 1 d PD A 1
H1A H 0.2834(19) 0.6092(14) 0.6057(16) 0.055(8) Uiso 0.856(2) 1 d P A 1
C2A C 0.3152(2) 0.6056(2) 0.7362(2) 0.0431(8) Uani 0.856(2) 1 d PD A 1
C3A C 0.2710(2) 0.59356(17) 0.79242(19) 0.0489(8) Uani 0.856(2) 1 d PD A 1
H3A H 0.3108 0.5940 0.8517 0.059 Uiso 0.856(2) 1 calc PR A 1
C4A C 0.1711(3) 0.58083(18) 0.7664(2) 0.0543(9) Uani 0.856(2) 1 d PD A 1
C5A C 0.1128(3) 0.57519(18) 0.6808(3) 0.0626(10) Uani 0.856(2) 1 d PD A 1
C6A C 0.1524(3) 0.59017(18) 0.6222(2) 0.0614(10) Uani 0.856(2) 1 d PD A 1
H6A H 0.1124 0.5867 0.5631 0.074 Uiso 0.856(2) 1 calc PR A 1
C7A C 0.4221(2) 0.60864(17) 0.76649(17) 0.0558(8) Uani 0.856(2) 1 d PD A 1
H7A H 0.4484 0.6415 0.8156 0.084 Uiso 0.856(2) 1 calc PR A 1
H7B H 0.4403 0.6268 0.7209 0.084 Uiso 0.856(2) 1 calc PR A 1
H7C H 0.4494 0.5597 0.7833 0.084 Uiso 0.856(2) 1 calc PR A 1
C8A C 0.1293(3) 0.5705(2) 0.8315(3) 0.0940(14) Uani 0.856(2) 1 d PD A 1
H8A H 0.1827 0.5681 0.8881 0.141 Uiso 0.856(2) 1 calc PR A 1
H8B H 0.0915 0.5251 0.8199 0.141 Uiso 0.856(2) 1 calc PR A 1
H8C H 0.0861 0.6116 0.8292 0.141 Uiso 0.856(2) 1 calc PR A 1
C9A C 0.0065(3) 0.5527(2) 0.6524(3) 0.1120(15) Uani 0.856(2) 1 d PD A 1
H9A H -0.0251 0.5533 0.5901 0.168 Uiso 0.856(2) 1 calc PR A 1
H9B H -0.0274 0.5868 0.6756 0.168 Uiso 0.856(2) 1 calc PR A 1
H9C H 0.0031 0.5034 0.6731 0.168 Uiso 0.856(2) 1 calc PR A 1
C10A C 0.1630(6) 0.7589(5) 0.6932(6) 0.0795(11) Uani 0.856(2) 1 d PD A 1
H10A H 0.1555 0.8119 0.6868 0.119 Uiso 0.856(2) 1 calc PR A 1
H10B H 0.1973 0.7467 0.7536 0.119 Uiso 0.856(2) 1 calc PR A 1
H10C H 0.0981 0.7359 0.6707 0.119 Uiso 0.856(2) 1 calc PR A 1
C11A C 0.1701(5) 0.7367(3) 0.5185(3) 0.124(3) Uani 0.856(2) 1 d PD A 1
H11A H 0.1677 0.7885 0.5040 0.186 Uiso 0.856(2) 1 calc PR A 1
H11B H 0.1030 0.7178 0.5003 0.186 Uiso 0.856(2) 1 calc PR A 1
H11C H 0.2049 0.7098 0.4896 0.186 Uiso 0.856(2) 1 calc PR A 1
C12A C 0.3590(3) 0.7662(3) 0.6726(3) 0.0966(17) Uani 0.856(2) 1 d PD A 1
H12A H 0.3951 0.7457 0.6408 0.145 Uiso 0.856(2) 1 calc PR A 1
H12B H 0.3942 0.7554 0.7333 0.145 Uiso 0.856(2) 1 calc PR A 1
H12C H 0.3534 0.8192 0.6643 0.145 Uiso 0.856(2) 1 calc PR A 1
Si1B Si 0.2330(13) 0.7407(7) 0.6490(9) 0.0600(4) Uani 0.144(2) 1 d PD A 2
C1B C 0.2420(17) 0.6248(10) 0.6402(15) 0.0471(8) Uani 0.144(2) 1 d PD A 2
H1B H 0.2858 0.6093 0.6115 0.057 Uiso 0.144(2) 1 calc PR A 2
C2B C 0.1421(13) 0.6122(10) 0.5902(9) 0.0431(8) Uani 0.144(2) 1 d PD A 2
C3B C 0.0846(14) 0.5938(10) 0.6329(10) 0.0489(8) Uani 0.144(2) 1 d PD A 2
H3B H 0.0178 0.5824 0.5997 0.059 Uiso 0.144(2) 1 calc PR A 2
C4B C 0.1158(13) 0.5906(13) 0.7201(11) 0.0543(9) Uani 0.144(2) 1 d PD A 2
C5B C 0.2155(14) 0.5927(17) 0.7664(13) 0.0626(10) Uani 0.144(2) 1 d PD A 2
C6B C 0.2840(16) 0.6095(17) 0.7313(14) 0.0614(10) Uani 0.144(2) 1 d PD A 2
H6B H 0.3527 0.6108 0.7646 0.074 Uiso 0.144(2) 1 calc PR A 2
C7B C 0.0991(12) 0.6086(10) 0.5000(8) 0.0558(8) Uani 0.144(2) 1 d PD A 2
H7D H 0.1504 0.6138 0.4779 0.084 Uiso 0.144(2) 1 calc PR A 2
H7E H 0.0510 0.6480 0.4776 0.084 Uiso 0.144(2) 1 calc PR A 2
H7F H 0.0662 0.5615 0.4821 0.084 Uiso 0.144(2) 1 calc PR A 2
C8B C 0.0424(17) 0.5739(13) 0.7579(17) 0.0940(14) Uani 0.144(2) 1 d PD A 2
H8D H 0.0658 0.5937 0.8158 0.141 Uiso 0.144(2) 1 calc PR A 2
H8E H 0.0344 0.5210 0.7598 0.141 Uiso 0.144(2) 1 calc PR A 2
H8F H -0.0209 0.5961 0.7229 0.141 Uiso 0.144(2) 1 calc PR A 2
C9B C 0.2392(16) 0.5989(13) 0.8602(12) 0.1120(15) Uani 0.144(2) 1 d PD A 2
H9D H 0.1800 0.6132 0.8685 0.168 Uiso 0.144(2) 1 calc PR A 2
H9E H 0.2903 0.6359 0.8854 0.168 Uiso 0.144(2) 1 calc PR A 2
H9F H 0.2627 0.5518 0.8877 0.168 Uiso 0.144(2) 1 calc PR A 2
C10B C 0.148(3) 0.761(3) 0.700(3) 0.0795(11) Uani 0.144(2) 1 d PD A 2
H10D H 0.1490 0.8132 0.7109 0.119 Uiso 0.144(2) 1 calc PR A 2
H10E H 0.1682 0.7340 0.7534 0.119 Uiso 0.144(2) 1 calc PR A 2
H10F H 0.0815 0.7460 0.6617 0.119 Uiso 0.144(2) 1 calc PR A 2
C11B C 0.189(4) 0.770(2) 0.5370(14) 0.124(3) Uani 0.144(2) 1 d PD A 2
H11D H 0.1202 0.7554 0.5069 0.186 Uiso 0.144(2) 1 calc PR A 2
H11E H 0.2289 0.7465 0.5101 0.186 Uiso 0.144(2) 1 calc PR A 2
H11F H 0.1947 0.8228 0.5344 0.186 Uiso 0.144(2) 1 calc PR A 2
C12B C 0.3604(18) 0.7678(19) 0.7112(19) 0.0966(17) Uani 0.144(2) 1 d PD A 2
H12D H 0.4018 0.7518 0.6819 0.145 Uiso 0.144(2) 1 calc PR A 2
H12E H 0.3835 0.7450 0.7676 0.145 Uiso 0.144(2) 1 calc PR A 2
H12F H 0.3641 0.8209 0.7175 0.145 Uiso 0.144(2) 1 calc PR A 2
C13 C 0.20480(15) 0.38041(11) 1.03478(12) 0.0321(5) Uani 1 1 d . . .
C14 C 0.10816(16) 0.37655(12) 1.02713(12) 0.0361(5) Uani 1 1 d . . .
C15 C 0.06485(17) 0.42579(13) 1.06124(14) 0.0419(6) Uani 1 1 d . . .
C16 C 0.11774(18) 0.48354(13) 1.10679(14) 0.0433(6) Uani 1 1 d . . .
C17 C 0.21368(18) 0.49068(12) 1.11758(13) 0.0413(6) Uani 1 1 d . . .
C18 C 0.25511(16) 0.43948(11) 1.08261(12) 0.0356(5) Uani 1 1 d . . .
C19 C 0.35843(15) 0.33205(11) 0.99700(12) 0.0312(5) Uani 1 1 d . . .
C20 C 0.36754(16) 0.39433(11) 0.95399(12) 0.0350(5) Uani 1 1 d . . .
C21 C 0.45044(18) 0.41448(12) 0.94334(13) 0.0405(6) Uani 1 1 d . . .
C22 C 0.53256(17) 0.37198(13) 0.97668(14) 0.0442(6) Uani 1 1 d . . .
C23 C 0.52881(17) 0.30968(13) 1.01882(14) 0.0420(6) Uani 1 1 d . . .
C24 C 0.44379(17) 0.29072(11) 1.02785(13) 0.0369(5) Uani 1 1 d . . .
C25 C 0.18525(15) 0.29159(11) 0.89783(12) 0.0319(5) Uani 1 1 d . . .
C26 C 0.11276(16) 0.33263(12) 0.83756(13) 0.0364(5) Uani 1 1 d . . .
C27 C 0.06397(16) 0.31212(13) 0.75366(13) 0.0438(6) Uani 1 1 d . . .
C28 C 0.08728(17) 0.24800(14) 0.72600(13) 0.0462(6) Uani 1 1 d . . .
C29 C 0.15924(18) 0.20595(12) 0.78166(14) 0.0449(6) Uani 1 1 d . . .
C30 C 0.20679(16) 0.22796(12) 0.86486(13) 0.0376(5) Uani 1 1 d . . .
C31 C 0.25210(16) 0.24613(11) 1.06460(12) 0.0340(5) Uani 1 1 d . . .
C32 C 0.18732(18) 0.18850(12) 1.04825(14) 0.0443(6) Uani 1 1 d . . .
C33 C 0.1877(2) 0.13793(13) 1.10774(16) 0.0536(7) Uani 1 1 d . . .
C34 C 0.2556(2) 0.14372(13) 1.18978(15) 0.0535(7) Uani 1 1 d . . .
C35 C 0.32029(18) 0.20026(13) 1.21132(14) 0.0461(6) Uani 1 1 d . . .
C36 C 0.31659(17) 0.24974(12) 1.14968(13) 0.0373(5) Uani 1 1 d . . .
B1 B 0.25076(18) 0.31250(13) 0.99863(14) 0.0325(6) Uani 1 1 d . . .
F1 F 0.05095(9) 0.32044(7) 0.98381(7) 0.0464(3) Uani 1 1 d . . .
F2 F -0.03036(9) 0.41770(8) 1.04973(8) 0.0579(4) Uani 1 1 d . . .
F3 F 0.07735(11) 0.53264(8) 1.14119(8) 0.0656(4) Uani 1 1 d . . .
F4 F 0.26708(11) 0.54774(7) 1.16144(8) 0.0604(4) Uani 1 1 d . . .
F5 F 0.35119(9) 0.45048(6) 1.09867(7) 0.0434(3) Uani 1 1 d . . .
F6 F 0.28943(9) 0.43936(6) 0.91969(7) 0.0431(3) Uani 1 1 d . . .
F7 F 0.45249(10) 0.47604(7) 0.90116(8) 0.0562(4) Uani 1 1 d . . .
F8 F 0.61634(10) 0.39122(8) 0.96882(9) 0.0663(4) Uani 1 1 d . . .
F9 F 0.61055(10) 0.26784(8) 1.05404(9) 0.0633(4) Uani 1 1 d . . .
F10 F 0.44769(9) 0.22734(6) 1.06985(7) 0.0475(3) Uani 1 1 d . . .
F11 F 0.08546(9) 0.39771(7) 0.85819(7) 0.0478(3) Uani 1 1 d . . .
F12 F -0.00601(10) 0.35554(8) 0.69892(8) 0.0659(4) Uani 1 1 d . . .
F13 F 0.04031(11) 0.22763(8) 0.64425(8) 0.0692(4) Uani 1 1 d . . .
F14 F 0.18389(11) 0.14234(8) 0.75509(8) 0.0672(4) Uani 1 1 d . . .
F15 F 0.27763(10) 0.18319(7) 0.91681(7) 0.0495(3) Uani 1 1 d . . .
F16 F 0.11628(11) 0.17811(7) 0.96924(8) 0.0587(4) Uani 1 1 d . . .
F17 F 0.12201(13) 0.08292(8) 1.08530(9) 0.0819(5) Uani 1 1 d . . .
F18 F 0.25781(13) 0.09348(8) 1.24799(9) 0.0780(5) Uani 1 1 d . . .
F19 F 0.38637(11) 0.20765(8) 1.29195(8) 0.0659(4) Uani 1 1 d . . .
F20 F 0.38146(9) 0.30539(7) 1.17614(7) 0.0460(3) Uani 1 1 d . . .
C37A C 0.3170(5) 0.5595(4) 0.4589(3) 0.054(3) Uani 0.524(7) 1 d PG B 1
C38A C 0.4051(6) 0.5924(3) 0.5100(4) 0.052(2) Uani 0.524(7) 1 d PG B 1
H38A H 0.4221 0.6386 0.4947 0.062 Uiso 0.524(7) 1 calc PR B 1
C39A C 0.4685(6) 0.5578(5) 0.5836(6) 0.052(2) Uani 0.524(7) 1 d PG B 1
C40A C 0.4437(8) 0.4902(5) 0.6059(6) 0.049(4) Uani 0.524(7) 1 d PG B 1
C41A C 0.3556(8) 0.4573(4) 0.5548(6) 0.068(2) Uani 0.524(7) 1 d PG B 1
H41A H 0.3387 0.4111 0.5701 0.081 Uiso 0.524(7) 1 calc PR B 1
C42A C 0.2922(5) 0.4919(4) 0.4813(4) 0.064(2) Uani 0.524(7) 1 d PG B 1
H42A H 0.2320 0.4694 0.4464 0.077 Uiso 0.524(7) 1 calc PR B 1
C43A C 0.2503(6) 0.5977(5) 0.3780(4) 0.116(4) Uani 0.524(7) 1 d P B 1
H43A H 0.2484 0.5699 0.3286 0.175 Uiso 0.524(7) 1 calc PR B 1
H43B H 0.2755 0.6468 0.3764 0.175 Uiso 0.524(7) 1 calc PR B 1
H43C H 0.1839 0.6011 0.3769 0.175 Uiso 0.524(7) 1 calc PR B 1
C44A C 0.5728(16) 0.5840(11) 0.6396(15) 0.115(8) Uani 0.524(7) 1 d P B 1
H44A H 0.5713 0.6111 0.6884 0.173 Uiso 0.524(7) 1 calc PR B 1
H44B H 0.5970 0.6158 0.6062 0.173 Uiso 0.524(7) 1 calc PR B 1
H44C H 0.6164 0.5418 0.6599 0.173 Uiso 0.524(7) 1 calc PR B 1
C45A C 0.5132(14) 0.4377(9) 0.6743(6) 0.070(4) Uani 0.524(7) 1 d P B 1
H45A H 0.4781 0.3925 0.6745 0.106 Uiso 0.524(7) 1 calc PR B 1
H45B H 0.5351 0.4608 0.7305 0.106 Uiso 0.524(7) 1 calc PR B 1
H45C H 0.5704 0.4266 0.6613 0.106 Uiso 0.524(7) 1 calc PR B 1
C42B C 0.3610(6) 0.5937(4) 0.4761(4) 0.059(3) Uani 0.476(7) 1 d PG B 2
H42B H 0.3320 0.6306 0.4348 0.070 Uiso 0.476(7) 1 calc PR B 2
C37B C 0.3110(5) 0.5289(5) 0.4722(4) 0.068(3) Uani 0.476(7) 1 d PG B 2
C38B C 0.3534(7) 0.4748(4) 0.5327(6) 0.061(3) Uani 0.476(7) 1 d PG B 2
H38B H 0.3192 0.4305 0.5301 0.073 Uiso 0.476(7) 1 calc PR B 2
C39B C 0.4459(8) 0.4856(5) 0.5969(7) 0.049(4) Uani 0.476(7) 1 d PG B 2
C40B C 0.4959(6) 0.5505(6) 0.6007(6) 0.048(2) Uani 0.476(7) 1 d PG B 2
C41B C 0.4535(6) 0.6045(4) 0.5403(5) 0.060(2) Uani 0.476(7) 1 d PG B 2
H41B H 0.4877 0.6488 0.5429 0.072 Uiso 0.476(7) 1 calc PR B 2
C43B C 0.2098(6) 0.5168(5) 0.4034(6) 0.125(4) Uani 0.476(7) 1 d P B 2
H43D H 0.1618 0.5461 0.4157 0.188 Uiso 0.476(7) 1 calc PR B 2
H43E H 0.1924 0.4651 0.4017 0.188 Uiso 0.476(7) 1 calc PR B 2
H43F H 0.2096 0.5313 0.3483 0.188 Uiso 0.476(7) 1 calc PR B 2
C44B C 0.4874(17) 0.4363(9) 0.6714(11) 0.095(6) Uani 0.476(7) 1 d P B 2
H44D H 0.4550 0.3887 0.6570 0.143 Uiso 0.476(7) 1 calc PR B 2
H44E H 0.4767 0.4572 0.7196 0.143 Uiso 0.476(7) 1 calc PR B 2
H44F H 0.5580 0.4303 0.6867 0.143 Uiso 0.476(7) 1 calc PR B 2
C45B C 0.590(2) 0.5730(11) 0.6677(17) 0.098(6) Uani 0.476(7) 1 d P B 2
H45D H 0.6438 0.5467 0.6607 0.147 Uiso 0.476(7) 1 calc PR B 2
H45E H 0.5900 0.5617 0.7236 0.147 Uiso 0.476(7) 1 calc PR B 2
H45F H 0.5990 0.6255 0.6635 0.147 Uiso 0.476(7) 1 calc PR B 2

loop_
_atom_site_aniso_label
_atom_site_aniso_U_11
_atom_site_aniso_U_22
_atom_site_aniso_U_33
_atom_site_aniso_U_23
_atom_site_aniso_U_13
_atom_site_aniso_U_12
Si1A 0.0719(6) 0.0589(10) 0.0575(10) 0.0138(6) 0.0344(7) 0.0226(7)
C1A 0.048(2) 0.054(2) 0.0392(18) -0.0044(15) 0.0171(16) 0.0082(16)
C2A 0.054(2) 0.0373(16) 0.0450(16) 0.0001(13) 0.0263(18) 0.0092(17)
C3A 0.057(2) 0.0461(17) 0.0532(18) 0.0078(15) 0.0324(17) 0.0116(19)
C4A 0.052(2) 0.0450(19) 0.078(3) 0.0107(17) 0.039(2) 0.0141(19)
C5A 0.048(2) 0.047(2) 0.096(3) 0.000(2) 0.032(2) 0.0046(17)
C6A 0.055(2) 0.054(2) 0.062(2) -0.0095(17) 0.009(2) 0.0035(19)
C7A 0.0474(19) 0.075(2) 0.0442(16) 0.0048(15) 0.0173(15) 0.0068(17)
C8A 0.107(3) 0.081(3) 0.138(4) 0.043(3) 0.095(3) 0.030(3)
C9A 0.064(3) 0.085(3) 0.173(4) 0.033(3) 0.033(3) 0.004(2)
C10A 0.107(4) 0.059(2) 0.090(3) 0.0073(17) 0.058(2) 0.022(2)
C11A 0.147(5) 0.158(6) 0.075(3) 0.049(3) 0.051(3) 0.085(5)
C12A 0.105(3) 0.062(2) 0.143(5) 0.021(3) 0.071(3) -0.003(2)
Si1B 0.0719(6) 0.0589(10) 0.0575(10) 0.0138(6) 0.0344(7) 0.0226(7)
C1B 0.048(2) 0.054(2) 0.0392(18) -0.0044(15) 0.0171(16) 0.0082(16)
C2B 0.054(2) 0.0373(16) 0.0450(16) 0.0001(13) 0.0263(18) 0.0092(17)
C3B 0.057(2) 0.0461(17) 0.0532(18) 0.0078(15) 0.0324(17) 0.0116(19)
C4B 0.052(2) 0.0450(19) 0.078(3) 0.0107(17) 0.039(2) 0.0141(19)
C5B 0.048(2) 0.047(2) 0.096(3) 0.000(2) 0.032(2) 0.0046(17)
C6B 0.055(2) 0.054(2) 0.062(2) -0.0095(17) 0.009(2) 0.0035(19)
C7B 0.0474(19) 0.075(2) 0.0442(16) 0.0048(15) 0.0173(15) 0.0068(17)
C8B 0.107(3) 0.081(3) 0.138(4) 0.043(3) 0.095(3) 0.030(3)
C9B 0.064(3) 0.085(3) 0.173(4) 0.033(3) 0.033(3) 0.004(2)
C10B 0.107(4) 0.059(2) 0.090(3) 0.0073(17) 0.058(2) 0.022(2)
C11B 0.147(5) 0.158(6) 0.075(3) 0.049(3) 0.051(3) 0.085(5)
C12B 0.105(3) 0.062(2) 0.143(5) 0.021(3) 0.071(3) -0.003(2)
C13 0.0378(13) 0.0339(12) 0.0256(11) 0.0046(9) 0.0139(10) 0.0064(11)
C14 0.0398(14) 0.0409(13) 0.0255(11) 0.0023(10) 0.0106(10) 0.0036(12)
C15 0.0386(15) 0.0564(16) 0.0347(12) 0.0106(12) 0.0189(11) 0.0148(13)
C16 0.0541(17) 0.0468(15) 0.0352(13) 0.0018(11) 0.0242(13) 0.0200(13)
C17 0.0562(16) 0.0333(13) 0.0321(12) -0.0054(10) 0.0153(12) 0.0065(12)
C18 0.0382(14) 0.0370(13) 0.0332(12) 0.0042(10) 0.0159(11) 0.0067(11)
C19 0.0385(13) 0.0295(11) 0.0247(10) -0.0037(9) 0.0114(10) 0.0034(10)
C20 0.0419(14) 0.0350(13) 0.0295(11) -0.0029(10) 0.0157(11) 0.0051(11)
C21 0.0565(17) 0.0347(13) 0.0365(12) -0.0033(10) 0.0252(12) -0.0019(12)
C22 0.0427(15) 0.0512(15) 0.0471(14) -0.0135(12) 0.0269(13) -0.0081(13)
C23 0.0356(14) 0.0444(14) 0.0436(13) -0.0082(11) 0.0133(12) 0.0088(12)
C24 0.0474(15) 0.0322(12) 0.0322(12) -0.0018(10) 0.0168(11) 0.0036(11)
C25 0.0326(12) 0.0350(12) 0.0287(11) 0.0007(9) 0.0127(10) 0.0022(10)
C26 0.0385(13) 0.0399(13) 0.0344(13) 0.0019(10) 0.0184(11) 0.0073(11)
C27 0.0367(14) 0.0603(16) 0.0292(12) 0.0107(12) 0.0075(11) 0.0113(13)
C28 0.0436(15) 0.0644(17) 0.0252(12) -0.0091(12) 0.0080(12) -0.0035(14)
C29 0.0520(15) 0.0440(14) 0.0385(13) -0.0099(11) 0.0179(13) -0.0003(13)
C30 0.0416(14) 0.0366(13) 0.0331(12) 0.0007(10) 0.0133(11) 0.0040(12)
C31 0.0421(13) 0.0320(12) 0.0284(12) -0.0008(9) 0.0146(11) 0.0052(11)
C32 0.0557(16) 0.0413(14) 0.0345(13) 0.0000(11) 0.0165(13) -0.0035(13)
C33 0.0748(19) 0.0380(14) 0.0555(17) 0.0005(12) 0.0339(16) -0.0097(14)
C34 0.080(2) 0.0441(15) 0.0455(16) 0.0157(12) 0.0341(15) 0.0059(15)
C35 0.0578(16) 0.0497(15) 0.0322(13) 0.0070(11) 0.0195(13) 0.0099(14)
C36 0.0434(14) 0.0328(12) 0.0382(13) 0.0011(10) 0.0190(12) 0.0033(11)
B1 0.0382(15) 0.0294(13) 0.0278(12) 0.0026(11) 0.0108(11) 0.0041(12)
F1 0.0416(8) 0.0547(8) 0.0449(7) -0.0024(6) 0.0193(6) -0.0045(7)
F2 0.0458(9) 0.0780(10) 0.0586(8) 0.0109(7) 0.0301(7) 0.0158(8)
F3 0.0736(10) 0.0677(10) 0.0647(9) -0.0092(8) 0.0374(8) 0.0280(8)
F4 0.0746(10) 0.0455(8) 0.0606(9) -0.0186(7) 0.0263(8) 0.0049(8)
F5 0.0418(8) 0.0442(8) 0.0439(7) -0.0120(6) 0.0167(6) -0.0017(6)
F6 0.0505(8) 0.0397(7) 0.0404(7) 0.0104(6) 0.0193(6) 0.0097(7)
F7 0.0681(10) 0.0520(8) 0.0570(8) 0.0071(7) 0.0338(8) -0.0084(8)
F8 0.0547(9) 0.0737(10) 0.0859(10) -0.0099(8) 0.0441(8) -0.0102(8)
F9 0.0427(8) 0.0619(9) 0.0850(10) -0.0025(8) 0.0251(8) 0.0143(8)
F10 0.0503(8) 0.0392(8) 0.0531(8) 0.0100(6) 0.0208(7) 0.0142(6)
F11 0.0525(8) 0.0485(8) 0.0417(7) 0.0056(6) 0.0180(6) 0.0203(7)
F12 0.0589(9) 0.0860(11) 0.0393(8) 0.0091(7) 0.0052(7) 0.0245(9)
F13 0.0678(10) 0.0893(11) 0.0342(8) -0.0158(7) 0.0032(7) 0.0026(9)
F14 0.0843(11) 0.0587(9) 0.0489(8) -0.0222(7) 0.0163(8) 0.0112(8)
F15 0.0611(9) 0.0397(7) 0.0392(7) -0.0035(6) 0.0109(7) 0.0169(7)
F16 0.0709(10) 0.0547(9) 0.0434(8) -0.0009(7) 0.0152(8) -0.0222(8)
F17 0.1179(14) 0.0584(10) 0.0745(10) 0.0035(8) 0.0434(10) -0.0370(10)
F18 0.1195(14) 0.0630(10) 0.0609(9) 0.0249(8) 0.0459(10) -0.0024(10)
F19 0.0774(10) 0.0802(10) 0.0334(8) 0.0171(7) 0.0149(8) 0.0080(9)
F20 0.0494(8) 0.0512(8) 0.0320(7) -0.0001(6) 0.0104(6) -0.0031(7)
C37A 0.059(6) 0.053(6) 0.045(4) -0.003(4) 0.016(4) 0.019(5)
C38A 0.048(7) 0.063(5) 0.050(6) 0.001(4) 0.025(5) 0.005(4)
C39A 0.054(5) 0.052(6) 0.057(5) -0.011(4) 0.028(4) 0.002(4)
C40A 0.066(9) 0.054(8) 0.042(5) -0.008(5) 0.037(6) -0.011(6)
C41A 0.059(5) 0.098(6) 0.045(5) -0.005(4) 0.018(4) -0.012(5)
C42A 0.050(5) 0.074(6) 0.059(4) -0.025(4) 0.011(4) -0.004(4)
C43A 0.130(7) 0.124(7) 0.074(5) 0.015(4) 0.018(4) 0.064(6)
C44A 0.114(13) 0.133(14) 0.148(18) -0.074(12) 0.104(14) -0.063(10)
C45A 0.072(8) 0.094(8) 0.043(5) 0.012(4) 0.021(4) 0.005(5)
C42B 0.060(7) 0.058(6) 0.054(6) -0.016(4) 0.018(6) -0.013(5)
C37B 0.069(6) 0.050(7) 0.083(7) -0.023(5) 0.029(6) -0.016(5)
C38B 0.061(7) 0.060(5) 0.074(8) -0.024(5) 0.039(7) -0.015(5)
C39B 0.058(10) 0.034(7) 0.061(8) -0.015(5) 0.031(8) 0.004(6)
C40B 0.061(5) 0.050(5) 0.051(5) 0.012(4) 0.040(4) 0.007(5)
C41B 0.049(6) 0.079(5) 0.047(5) 0.004(4) 0.013(5) 0.002(4)
C43B 0.081(6) 0.116(8) 0.155(9) -0.047(7) 0.021(6) -0.006(6)
C44B 0.097(13) 0.045(6) 0.173(14) 0.003(7) 0.083(10) 0.000(6)
C45B 0.120(10) 0.059(6) 0.116(12) -0.026(7) 0.048(9) -0.052(6)

loop_
_atom_type_symbol
_atom_type_description
_atom_type_scat_dispersion_real
_atom_type_scat_dispersion_imag
_atom_type_scat_source
C C 0.0033 0.0016 'International Tables Vol C Tables 4.2.6.8 and 6.1.1.4'
H H 0.0000 0.0000 'International Tables Vol C Tables 4.2.6.8 and 6.1.1.4'
B B 0.0013 0.0007 'International Tables Vol C Tables 4.2.6.8 and 6.1.1.4'
F F 0.0171 0.0103 'International Tables Vol C Tables 4.2.6.8 and 6.1.1.4'
Si Si 0.0817 0.0704 'International Tables Vol C Tables 4.2.6.8 and 6.1.1.4'

loop_
_geom_angle_atom_site_label_1
_geom_angle_atom_site_label_2
_geom_angle_atom_site_label_3
_geom_angle
C11A Si1A C10A 112.8(3)
C11A Si1A C12A 111.1(3)
C10A Si1A C12A 112.3(3)
C11A Si1A C1A 103.6(2)
C10A Si1A C1A 109.6(3)
C12A Si1A C1A 106.9(2)
C2A C1A C6A 119.0(3)
C2A C1A Si1A 101.8(3)
C6A C1A Si1A 98.8(2)
C2A C1A H1A 119.5(14)
C6A C1A H1A 116.9(14)
Si1A C1A H1A 90.8(14)
C3A C2A C1A 117.3(3)
C3A C2A C7A 120.5(3)
C1A C2A C7A 122.1(3)
C2A C3A C4A 123.1(3)
C2A C3A H3A 118.4
C4A C3A H3A 118.4
C5A C4A C3A 119.5(3)
C5A C4A C8A 121.0(3)
C3A C4A C8A 119.5(3)
C6A C5A C4A 119.4(3)
C6A C5A C9A 120.9(4)
C4A C5A C9A 119.7(4)
C5A C6A C1A 120.5(3)
C5A C6A H6A 119.8
C1A C6A H6A 119.8
C10B Si1B C12B 114.6(18)
C10B Si1B C11B 114.2(18)
C12B Si1B C11B 112.6(17)
C10B Si1B C1B 107.9(17)
C12B Si1B C1B 103.4(12)
C11B Si1B C1B 102.8(13)
C2B C1B C6B 121.2(18)
C2B C1B Si1B 97.2(14)
C6B C1B Si1B 97.4(16)
C2B C1B H1A 109(2)
C6B C1B H1A 117(3)
Si1B C1B H1A 112(2)
C2B C1B H1B 112.8
C6B C1B H1B 112.8
Si1B C1B H1B 112.8
H1A C1B H1B 4.3
C3B C2B C1B 116.5(15)
C3B C2B C7B 117.6(15)
C1B C2B C7B 125.4(16)
C2B C3B C4B 125.3(16)
C2B C3B H3B 117.4
C4B C3B H3B 117.4
C5B C4B C3B 116.4(15)
C5B C4B C8B 123.7(16)
C3B C4B C8B 119.2(17)
C4B C5B C6B 123.7(16)
C4B C5B C9B 111.0(16)
C6B C5B C9B 122.6(17)
C5B C6B C1B 115.2(18)
C5B C6B H6B 122.4
C1B C6B H6B 122.4
C2B C7B H7D 109.5
C2B C7B H7E 109.5
H7D C7B H7E 109.5
C2B C7B H7F 109.5
H7D C7B H7F 109.5
H7E C7B H7F 109.5
C4B C8B H8D 109.5
C4B C8B H8E 109.5
H8D C8B H8E 109.5
C4B C8B H8F 109.5
H8D C8B H8F 109.5
H8E C8B H8F 109.5
C5B C9B H9D 109.5
C5B C9B H9E 109.5
H9D C9B H9E 109.5
C5B C9B H9F 109.5
H9D C9B H9F 109.5
H9E C9B H9F 109.5
Si1B C10B H10D 109.5
Si1B C10B H10E 109.5
H10D C10B H10E 109.5
Si1B C10B H10F 109.5
H10D C10B H10F 109.5
H10E C10B H10F 109.5
Si1B C11B H11D 109.5
Si1B C11B H11E 109.5
H11D C11B H11E 109.5
Si1B C11B H11F 109.5
H11D C11B H11F 109.5
H11E C11B H11F 109.5
Si1B C12B H12D 109.5
Si1B C12B H12E 109.5
H12D C12B H12E 109.5
Si1B C12B H12F 109.5
H12D C12B H12F 109.5
H12E C12B H12F 109.5
C18 C13 C14 112.93(19)
C18 C13 B1 127.26(19)
C14 C13 B1 119.34(19)
F1 C14 C15 116.0(2)
F1 C14 C13 119.34(18)
C15 C14 C13 124.7(2)
F2 C15 C16 119.9(2)
F2 C15 C14 120.4(2)
C16 C15 C14 119.8(2)
F3 C16 C15 121.1(2)
F3 C16 C17 120.0(2)
C15 C16 C17 118.9(2)
F4 C17 C16 120.0(2)
F4 C17 C18 120.3(2)
C16 C17 C18 119.7(2)
F5 C18 C17 115.1(2)
F5 C18 C13 120.86(18)
C17 C18 C13 124.0(2)
C24 C19 C20 112.52(19)
C24 C19 B1 128.23(18)
C20 C19 B1 119.02(19)
F6 C20 C21 116.04(18)
F6 C20 C19 118.91(19)
C21 C20 C19 125.0(2)
F7 C21 C20 120.8(2)
F7 C21 C22 119.7(2)
C20 C21 C22 119.4(2)
F8 C22 C23 120.3(2)
F8 C22 C21 120.9(2)
C23 C22 C21 118.8(2)
F9 C23 C22 119.4(2)
F9 C23 C24 120.3(2)
C22 C23 C24 120.2(2)
F10 C24 C23 115.4(2)
F10 C24 C19 120.68(19)
C23 C24 C19 123.9(2)
C26 C25 C30 113.04(18)
C26 C25 B1 127.84(18)
C30 C25 B1 118.98(18)
F11 C26 C27 115.16(19)
F11 C26 C25 120.76(18)
C27 C26 C25 124.1(2)
F12 C27 C28 120.0(2)
F12 C27 C26 120.2(2)
C28 C27 C26 119.8(2)
F13 C28 C29 120.8(2)
F13 C28 C27 120.2(2)
C29 C28 C27 119.0(2)
C28 C29 F14 119.8(2)
C28 C29 C30 119.9(2)
F14 C29 C30 120.3(2)
F15 C30 C29 116.60(19)
F15 C30 C25 119.20(18)
C29 C30 C25 124.2(2)
C32 C31 C36 112.49(19)
C32 C31 B1 127.32(19)
C36 C31 B1 119.76(19)
F16 C32 C33 114.6(2)
F16 C32 C31 120.77(19)
C33 C32 C31 124.6(2)
F17 C33 C34 120.3(2)
F17 C33 C32 120.2(2)
C34 C33 C32 119.5(2)
F18 C34 C35 120.9(2)
F18 C34 C33 119.8(2)
C35 C34 C33 119.3(2)
F19 C35 C34 120.2(2)
F19 C35 C36 120.7(2)
C34 C35 C36 119.1(2)
F20 C36 C35 115.8(2)
F20 C36 C31 119.27(18)
C35 C36 C31 125.0(2)
C19 B1 C13 112.89(17)
C19 B1 C25 101.79(15)
C13 B1 C25 113.98(17)
C19 B1 C31 115.00(18)
C13 B1 C31 101.16(15)
C25 B1 C31 112.58(17)
C38A C37A C42A 120.0
C38A C37A C43A 118.9(7)
C42A C37A C43A 121.1(7)
C39A C38A C37A 120.0
C39A C38A H38A 120.0
C37A C38A H38A 120.0
C38A C39A C40A 120.0
C38A C39A C44A 125.0(9)
C40A C39A C44A 114.7(9)
C41A C40A C39A 120.0
C41A C40A C45A 112.5(9)
C39A C40A C45A 126.4(9)
C42A C41A C40A 120.0
C42A C41A H41A 120.0
C40A C41A H41A 120.0
C41A C42A C37A 120.0
C41A C42A H42A 120.0
C37A C42A H42A 120.0
C37B C42B C41B 120.0
C37B C42B H42B 120.0
C41B C42B H42B 120.0
C38B C37B C42B 120.0
C38B C37B C43B 119.4(8)
C42B C37B C43B 120.6(8)
C37B C38B C39B 120.0
C37B C38B H38B 120.0
C39B C38B H38B 120.0
C40B C39B C38B 120.0
C40B C39B C44B 116.8(10)
C38B C39B C44B 122.4(10)
C39B C40B C41B 120.0
C39B C40B C45B 126.9(10)
C41B C40B C45B 112.9(10)
C40B C41B C42B 120.0
C40B C41B H41B 120.0
C42B C41B H41B 120.0
C37B C43B H43D 109.5
C37B C43B H43E 109.5
H43D C43B H43E 109.5
C37B C43B H43F 109.5
H43D C43B H43F 109.5
H43E C43B H43F 109.5
C39B C44B H44D 109.5
C39B C44B H44E 109.5
H44D C44B H44E 109.5
C39B C44B H44F 109.5
H44D C44B H44F 109.5
H44E C44B H44F 109.5
C40B C45B H45D 109.5
C40B C45B H45E 109.5
H45D C45B H45E 109.5
C40B C45B H45F 109.5
H45D C45B H45F 109.5
H45E C45B H45F 109.5

loop_
_geom_bond_atom_site_label_1
_geom_bond_atom_site_label_2
_geom_bond_distance
Si1A C11A 1.833(4)
Si1A C10A 1.843(3)
Si1A C12A 1.853(4)
Si1A C1A 2.121(3)
C1A C2A 1.399(5)
C1A C6A 1.439(5)
C1A H1A 1.01(2)
C2A C3A 1.382(4)
C2A C7A 1.461(4)
C3A C4A 1.388(4)
C3A H3A 0.9500
C4A C5A 1.379(5)
C4A C8A 1.487(4)
C5A C6A 1.377(5)
C5A C9A 1.512(5)
C6A H6A 0.9500
C7A H7A 0.9800
C7A H7B 0.9800
C7A H7C 0.9800
C8A H8A 0.9800
C8A H8B 0.9800
C8A H8C 0.9800
C9A H9A 0.9800
C9A H9B 0.9800
C9A H9C 0.9800
C10A H10A 0.9800
C10A H10B 0.9800
C10A H10C 0.9800
C11A H11A 0.9800
C11A H11B 0.9800
C11A H11C 0.9800
C12A H12A 0.9800
C12A H12B 0.9800
C12A H12C 0.9800
Si1B C10B 1.829(16)
Si1B C12B 1.832(17)
Si1B C11B 1.842(16)
Si1B C1B 2.139(17)
C1B C2B 1.406(19)
C1B C6B 1.459(19)
C1B H1A 1.05(4)
C1B H1B 1.0000
C2B C3B 1.368(17)
C2B C7B 1.420(15)
C3B C4B 1.378(16)
C3B H3B 0.9500
C4B C5B 1.375(17)
C4B C8B 1.504(16)
C5B C6B 1.405(17)
C5B C9B 1.505(18)
C6B H6B 0.9500
C7B H7D 0.9800
C7B H7E 0.9800
C7B H7F 0.9800
C8B H8D 0.9800
C8B H8E 0.9800
C8B H8F 0.9800
C9B H9D 0.9800
C9B H9E 0.9800
C9B H9F 0.9800
C10B H10D 0.9800
C10B H10E 0.9800
C10B H10F 0.9800
C11B H11D 0.9800
C11B H11E 0.9800
C11B H11F 0.9800
C12B H12D 0.9800
C12B H12E 0.9800
C12B H12F 0.9800
C13 C18 1.384(3)
C13 C14 1.389(3)
C13 B1 1.654(3)
C14 F1 1.353(2)
C14 C15 1.367(3)
C15 F2 1.355(2)
C15 C16 1.364(3)
C16 F3 1.341(2)
C16 C17 1.367(3)
C17 F4 1.347(2)
C17 C18 1.383(3)
C18 F5 1.356(2)
C19 C24 1.388(3)
C19 C20 1.395(3)
C19 B1 1.649(3)
C20 F6 1.353(2)
C20 C21 1.365(3)
C21 F7 1.348(2)
C21 C22 1.366(3)
C22 F8 1.350(2)
C22 C23 1.365(3)
C23 F9 1.358(2)
C23 C24 1.375(3)
C24 F10 1.357(2)
C25 C26 1.381(3)
C25 C30 1.388(3)
C25 B1 1.655(3)
C26 F11 1.352(2)
C26 C27 1.380(3)
C27 F12 1.348(2)
C27 C28 1.363(3)
C28 F13 1.345(2)
C28 C29 1.355(3)
C29 F14 1.355(2)
C29 C30 1.375(3)
C30 F15 1.352(2)
C31 C32 1.381(3)
C31 C36 1.391(3)
C31 B1 1.656(3)
C32 F16 1.358(3)
C32 C33 1.376(3)
C33 F17 1.349(3)
C33 C34 1.369(3)
C34 F18 1.349(2)
C34 C35 1.361(3)
C35 F19 1.345(3)
C35 C36 1.377(3)
C36 F20 1.352(2)
C37A C38A 1.3900
C37A C42A 1.3900
C37A C43A 1.516(7)
C38A C39A 1.3900
C38A H38A 0.9500
C39A C40A 1.3900
C39A C44A 1.54(2)
C40A C41A 1.3900
C40A C45A 1.551(15)
C41A C42A 1.3900
C41A H41A 0.9500
C42A H42A 0.9500
C43A H43A 0.9800
C43A H43B 0.9800
C43A H43C 0.9800
C44A H44A 0.9800
C44A H44B 0.9800
C44A H44C 0.9800
C45A H45A 0.9800
C45A H45B 0.9800
C45A H45C 0.9800
C42B C37B 1.3900
C42B C41B 1.3900
C42B H42B 0.9500
C37B C38B 1.3900
C37B C43B 1.512(10)
C38B C39B 1.3900
C38B H38B 0.9500
C39B C40B 1.3900
C39B C44B 1.484(18)
C40B C41B 1.3900
C40B C45B 1.47(3)
C41B H41B 0.9500
C43B H43D 0.9800
C43B H43E 0.9800
C43B H43F 0.9800
C44B H44D 0.9800
C44B H44E 0.9800
C44B H44F 0.9800
C45B H45D 0.9800
C45B H45E 0.9800
C45B H45F 0.9800

loop_
_geom_torsion_atom_site_label_1
_geom_torsion_atom_site_label_2
_geom_torsion_atom_site_label_3
_geom_torsion_atom_site_label_4
_geom_torsion
C11A Si1A C1A C2A 171.8(3)
C10A Si1A C1A C2A -67.6(4)
C12A Si1A C1A C2A 54.3(3)
C11A Si1A C1A C6A -66.0(3)
C10A Si1A C1A C6A 54.6(4)
C12A Si1A C1A C6A 176.6(3)
C6A C1A C2A C3A -11.9(5)
Si1A C1A C2A C3A 95.2(4)
C6A C1A C2A C7A 164.9(3)
Si1A C1A C2A C7A -88.0(4)
C1A C2A C3A C4A 5.5(5)
C7A C2A C3A C4A -171.5(3)
C2A C3A C4A C5A 4.2(5)
C2A C3A C4A C8A -178.2(3)
C3A C4A C5A C6A -7.1(5)
C8A C4A C5A C6A 175.4(3)
C3A C4A C5A C9A 172.9(3)
C8A C4A C5A C9A -4.6(5)
C4A C5A C6A C1A 0.4(5)
C9A C5A C6A C1A -179.6(3)
C2A C1A C6A C5A 9.3(5)
Si1A C1A C6A C5A -99.4(3)
C10B Si1B C1B C2B 60(2)
C12B Si1B C1B C2B -178.5(16)
C11B Si1B C1B C2B -61(2)
C10B Si1B C1B C6B -63(2)
C12B Si1B C1B C6B 58.6(17)
C11B Si1B C1B C6B 176(2)
C6B C1B C2B C3B 8(3)
Si1B C1B C2B C3B -95.3(17)
C6B C1B C2B C7B -164(2)
Si1B C1B C2B C7B 93(2)
C1B C2B C3B C4B 4(3)
C7B C2B C3B C4B 176(2)
C2B C3B C4B C5B -13(4)
C2B C3B C4B C8B 176(2)
C3B C4B C5B C6B 11(4)
C8B C4B C5B C6B -179(3)
C3B C4B C5B C9B 172(2)
C8B C4B C5B C9B -17(4)
C4B C5B C6B C1B 0(4)
C9B C5B C6B C1B -160(2)
C2B C1B C6B C5B -9(4)
Si1B C1B C6B C5B 94(3)
C18 C13 C14 F1 -178.35(16)
B1 C13 C14 F1 -5.7(3)
C18 C13 C14 C15 1.1(3)
B1 C13 C14 C15 173.78(19)
F1 C14 C15 F2 -1.1(3)
C13 C14 C15 F2 179.45(18)
F1 C14 C15 C16 179.21(18)
C13 C14 C15 C16 -0.3(3)
F2 C15 C16 F3 0.4(3)
C14 C15 C16 F3 -179.84(19)
F2 C15 C16 C17 -179.96(19)
C14 C15 C16 C17 -0.2(3)
F3 C16 C17 F4 -1.2(3)
C15 C16 C17 F4 179.19(18)
F3 C16 C17 C18 179.40(18)
C15 C16 C17 C18 -0.2(3)
F4 C17 C18 F5 2.2(3)
C16 C17 C18 F5 -178.45(19)
F4 C17 C18 C13 -178.19(18)
C16 C17 C18 C13 1.2(3)
C14 C13 C18 F5 178.06(17)
B1 C13 C18 F5 6.1(3)
C14 C13 C18 C17 -1.6(3)
B1 C13 C18 C17 -173.54(19)
C24 C19 C20 F6 179.30(16)
B1 C19 C20 F6 4.3(3)
C24 C19 C20 C21 -0.9(3)
B1 C19 C20 C21 -175.87(19)
F6 C20 C21 F7 0.3(3)
C19 C20 C21 F7 -179.58(18)
F6 C20 C21 C22 179.58(18)
C19 C20 C21 C22 -0.2(3)
F7 C21 C22 F8 0.8(3)
C20 C21 C22 F8 -178.57(19)
F7 C21 C22 C23 -179.70(18)
C20 C21 C22 C23 1.0(3)
F8 C22 C23 F9 1.1(3)
C21 C22 C23 F9 -178.42(18)
F8 C22 C23 C24 179.04(19)
C21 C22 C23 C24 -0.5(3)
F9 C23 C24 F10 -2.9(3)
C22 C23 C24 F10 179.21(18)
F9 C23 C24 C19 177.16(18)
C22 C23 C24 C19 -0.7(3)
C20 C19 C24 F10 -178.60(17)
B1 C19 C24 F10 -4.2(3)
C20 C19 C24 C23 1.4(3)
B1 C19 C24 C23 175.8(2)
C30 C25 C26 F11 -177.43(18)
B1 C25 C26 F11 -1.8(3)
C30 C25 C26 C27 1.9(3)
B1 C25 C26 C27 177.6(2)
F11 C26 C27 F12 -0.6(3)
C25 C26 C27 F12 179.99(19)
F11 C26 C27 C28 178.85(19)
C25 C26 C27 C28 -0.6(3)
F12 C27 C28 F13 -0.4(3)
C26 C27 C28 F13 -179.8(2)
F12 C27 C28 C29 178.6(2)
C26 C27 C28 C29 -0.8(3)
F13 C28 C29 F14 -0.5(3)
C27 C28 C29 F14 -179.5(2)
F13 C28 C29 C30 179.6(2)
C27 C28 C29 C30 0.6(3)
C28 C29 C30 F15 179.9(2)
F14 C29 C30 F15 0.0(3)
C28 C29 C30 C25 1.0(4)
F14 C29 C30 C25 -178.9(2)
C26 C25 C30 F15 178.98(17)
B1 C25 C30 F15 2.9(3)
C26 C25 C30 C29 -2.2(3)
B1 C25 C30 C29 -178.2(2)
C36 C31 C32 F16 177.31(19)
B1 C31 C32 F16 5.0(3)
C36 C31 C32 C33 -2.5(3)
B1 C31 C32 C33 -174.8(2)
F16 C32 C33 F17 1.0(3)
C31 C32 C33 F17 -179.2(2)
F16 C32 C33 C34 -179.2(2)
C31 C32 C33 C34 0.6(4)
F17 C33 C34 F18 1.2(4)
C32 C33 C34 F18 -178.6(2)
F17 C33 C34 C35 -179.0(2)
C32 C33 C34 C35 1.2(4)
F18 C34 C35 F19 -1.4(3)
C33 C34 C35 F19 178.8(2)
F18 C34 C35 C36 179.0(2)
C33 C34 C35 C36 -0.8(4)
F19 C35 C36 F20 -1.1(3)
C34 C35 C36 F20 178.47(19)
F19 C35 C36 C31 178.99(19)
C34 C35 C36 C31 -1.4(4)
C32 C31 C36 F20 -176.96(18)
B1 C31 C36 F20 -4.0(3)
C32 C31 C36 C35 2.9(3)
B1 C31 C36 C35 175.9(2)
C24 C19 B1 C13 131.3(2)
C20 C19 B1 C13 -54.5(2)
C24 C19 B1 C25 -106.1(2)
C20 C19 B1 C25 68.0(2)
C24 C19 B1 C31 16.0(3)
C20 C19 B1 C31 -169.94(17)
C18 C13 B1 C19 -18.8(3)
C14 C13 B1 C19 169.71(17)
C18 C13 B1 C25 -134.3(2)
C14 C13 B1 C25 54.2(2)
C18 C13 B1 C31 104.7(2)
C14 C13 B1 C31 -66.9(2)
C26 C25 B1 C19 -106.2(2)
C30 C25 B1 C19 69.2(2)
C26 C25 B1 C13 15.6(3)
C30 C25 B1 C13 -168.97(18)
C26 C25 B1 C31 130.1(2)
C30 C25 B1 C31 -54.5(3)
C32 C31 B1 C19 -134.9(2)
C36 C31 B1 C19 53.3(3)
C32 C31 B1 C13 103.2(2)
C36 C31 B1 C13 -68.7(2)
C32 C31 B1 C25 -18.9(3)
C36 C31 B1 C25 169.27(18)
C42A C37A C38A C39A 0.0
C43A C37A C38A C39A -178.6(7)
C37A C38A C39A C40A 0.0
C37A C38A C39A C44A 172.5(13)
C38A C39A C40A C41A 0.0
C44A C39A C40A C41A -173.3(12)
C38A C39A C40A C45A 167.0(14)
C44A C39A C40A C45A -6.3(12)
C39A C40A C41A C42A 0.0
C45A C40A C41A C42A -168.7(12)
C40A C41A C42A C37A 0.0
C38A C37A C42A C41A 0.0
C43A C37A C42A C41A 178.6(8)
C41B C42B C37B C38B 0.0
C41B C42B C37B C43B 179.2(8)
C42B C37B C38B C39B 0.0
C43B C37B C38B C39B -179.2(8)
C37B C38B C39B C40B 0.0
C37B C38B C39B C44B 169.0(15)
C38B C39B C40B C41B 0.0
C44B C39B C40B C41B -169.6(15)
C38B C39B C40B C45B 174.8(16)
C44B C39B C40B C45B 5.2(16)
C39B C40B C41B C42B 0.0
C45B C40B C41B C42B -175.5(14)
C37B C42B C41B C40B 0.0
